data_7106192
loop_
_publ_author_name
'Annika Stute'
'Gerald Kehr'
'Roland Frohlich'
'Gerhard Erker'

_publ_section_title
;
 Chemistry of a geminal frustrated Lewis pair featuring electron
 withdrawing C6F5 substituents at both phosphorus and boron
;
_journal_name_full Chem.Commun.
_journal_page_first 4288
_journal_paper_doi 10.1039/c1cc10241a
_journal_volume 47
_journal_year 2011
_chemical_formula_sum 'C14 H3 F10 P'
_chemical_formula_weight 392.13
_chemical_name_systematic
;
?
;
_space_group_IT_number 15
_symmetry_cell_setting monoclinic
_symmetry_space_group_name_Hall '-C 2yc'
_symmetry_space_group_name_H-M 'C 1 2/c 1'
_atom_sites_solution_hydrogens geom
_atom_sites_solution_primary direct
_atom_sites_solution_secondary difmap
_audit_creation_method SHELXL-97
_cell_angle_alpha 90.00
_cell_angle_beta 96.179(1)
_cell_angle_gamma 90.00
_cell_formula_units_Z 8
_cell_length_a 19.8040(3)
_cell_length_b 8.1425(1)
_cell_length_c 17.4927(3)
_cell_measurement_reflns_used 2563
_cell_measurement_temperature 223(2)
_cell_measurement_theta_max 68.25
_cell_measurement_theta_min 0.88
_cell_volume 2804.38(7)
_computing_cell_refinement 'Collect (Nonius B.V., 1998)'
_computing_data_collection 'Collect (Nonius B.V., 1998)'
_computing_data_reduction 'Denzo-SMN (Otwinowski & Minor, 1997)'
_computing_molecular_graphics 'XP (BrukerAXS, 2000)'
_computing_publication_material 'SHELXL-97 (Sheldrick, 1997)'
_computing_structure_refinement 'SHELXL-97 (Sheldrick, 1997)'
_computing_structure_solution 'SHELXS-97 (Sheldrick, 1990)'
_diffrn_ambient_temperature 223(2)
_diffrn_measured_fraction_theta_full 0.977
_diffrn_measured_fraction_theta_max 0.977
_diffrn_measurement_device_type 'Nonius KappaCCD APEXII'
_diffrn_measurement_method '\w and \f scans'
_diffrn_radiation_monochromator graphite
_diffrn_radiation_source 'fine-focus sealed tube'
_diffrn_radiation_type CuK\a
_diffrn_radiation_wavelength 1.54178
_diffrn_reflns_av_R_equivalents 0.046
_diffrn_reflns_av_sigmaI/netI 0.0184
_diffrn_reflns_limit_h_max 23
_diffrn_reflns_limit_h_min -23
_diffrn_reflns_limit_k_max 9
_diffrn_reflns_limit_k_min -9
_diffrn_reflns_limit_l_max 20
_diffrn_reflns_limit_l_min -20
_diffrn_reflns_number 18878
_diffrn_reflns_theta_full 67.50
_diffrn_reflns_theta_max 67.50
_diffrn_reflns_theta_min 4.49
_exptl_absorpt_coefficient_mu 2.887
_exptl_absorpt_correction_T_max 0.7611
_exptl_absorpt_correction_T_min 0.3566
_exptl_absorpt_correction_type multi-scan
_exptl_absorpt_process_details 'Denzo (Otwinowski, Borek, Majewski & Minor, 2003)'
_exptl_crystal_colour colourless
_exptl_crystal_density_diffrn 1.858
_exptl_crystal_density_method 'not measured'
_exptl_crystal_description pyramide
_exptl_crystal_F_000 1536
_exptl_crystal_size_max 0.45
_exptl_crystal_size_mid 0.15
_exptl_crystal_size_min 0.10
_refine_diff_density_max 0.215
_refine_diff_density_min -0.246
_refine_diff_density_rms 0.048
_refine_ls_extinction_method none
_refine_ls_goodness_of_fit_ref 1.031
_refine_ls_hydrogen_treatment constr
_refine_ls_matrix_type full
_refine_ls_number_parameters 226
_refine_ls_number_reflns 2470
_refine_ls_number_restraints 0
_refine_ls_restrained_S_all 1.031
_refine_ls_R_factor_all 0.0356
_refine_ls_R_factor_gt 0.0342
_refine_ls_shift/su_max 0.001
_refine_ls_shift/su_mean 0.000
_refine_ls_structure_factor_coef Fsqd
_refine_ls_weighting_details 'calc w=1/[\s^2^(Fo^2^)+(0.0531P)^2^+2.2396P] where P=(Fo^2^+2Fc^2^)/3'
_refine_ls_weighting_scheme calc
_refine_ls_wR_factor_gt 0.0901
_refine_ls_wR_factor_ref 0.0916
_reflns_number_gt 2346
_reflns_number_total 2470
_reflns_threshold_expression >2sigma(I)
_cod_data_source_file c1cc10241a.txt
_cod_data_source_block erk5365
_cod_original_sg_symbol_H-M C2/c
_cod_database_code 7106192

loop_
_symmetry_equiv_pos_as_xyz
'x, y, z'
'-x, y, -z+1/2'
'x+1/2, y+1/2, z'
'-x+1/2, y+1/2, -z+1/2'
'-x, -y, -z'
'x, -y, z-1/2'
'-x+1/2, -y+1/2, -z'
'x+1/2, -y+1/2, z-1/2'

loop_
_atom_site_label
_atom_site_type_symbol
_atom_site_fract_x
_atom_site_fract_y
_atom_site_fract_z
_atom_site_U_iso_or_equiv
_atom_site_adp_type
_atom_site_occupancy
_atom_site_symmetry_multiplicity
_atom_site_calc_flag
_atom_site_refinement_flags
_atom_site_disorder_assembly
_atom_site_disorder_group
P1 P 0.15520(2) 0.13407(6) 0.75466(2) 0.03916(15) Uani 1 1 d . . .
C1 C 0.10085(9) -0.0350(2) 0.71998(10) 0.0441(4) Uani 1 1 d . . .
H1 H 0.0783 -0.0989 0.7541 0.053 Uiso 1 1 calc R . .
C2 C 0.09385(10) -0.0658(3) 0.64596(12) 0.0533(5) Uani 1 1 d . . .
H2A H 0.1167 -0.0009 0.6125 0.064 Uiso 1 1 calc R . .
H2B H 0.0660 -0.1528 0.6264 0.064 Uiso 1 1 calc R . .
C11 C 0.21321(8) 0.0487(2) 0.83491(10) 0.0401(4) Uani 1 1 d . . .
C12 C 0.22516(9) -0.1147(2) 0.85241(10) 0.0435(4) Uani 1 1 d . . .
F12 F 0.19047(6) -0.23389(14) 0.81256(7) 0.0569(3) Uani 1 1 d . . .
C13 C 0.27292(9) -0.1650(3) 0.91168(11) 0.0496(5) Uani 1 1 d . . .
F13 F 0.28184(6) -0.32490(16) 0.92741(7) 0.0646(3) Uani 1 1 d . . .
C14 C 0.30969(9) -0.0498(3) 0.95564(11) 0.0541(5) Uani 1 1 d . . .
F14 F 0.35428(6) -0.0983(2) 1.01459(7) 0.0755(4) Uani 1 1 d . . .
C15 C 0.29994(10) 0.1136(3) 0.93967(11) 0.0542(5) Uani 1 1 d . . .
F15 F 0.33532(6) 0.2276(2) 0.98303(8) 0.0746(4) Uani 1 1 d . . .
C16 C 0.25294(9) 0.1607(2) 0.88013(11) 0.0469(4) Uani 1 1 d . . .
F16 F 0.24401(6) 0.32226(15) 0.86629(7) 0.0613(3) Uani 1 1 d . . .
C21 C 0.09745(8) 0.2458(2) 0.81279(9) 0.0374(4) Uani 1 1 d . . .
C22 C 0.06311(9) 0.1760(2) 0.87017(10) 0.0408(4) Uani 1 1 d . . .
F22 F 0.07337(6) 0.01765(13) 0.88909(7) 0.0541(3) Uani 1 1 d . . .
C23 C 0.01867(9) 0.2636(2) 0.90962(10) 0.0433(4) Uani 1 1 d . . .
F23 F -0.01333(6) 0.19231(15) 0.96457(7) 0.0601(3) Uani 1 1 d . . .
C24 C 0.00783(9) 0.4271(2) 0.89281(10) 0.0434(4) Uani 1 1 d . . .
F24 F -0.03670(6) 0.51430(15) 0.92883(7) 0.0584(3) Uani 1 1 d . . .
C25 C 0.04252(9) 0.5027(2) 0.83873(10) 0.0443(4) Uani 1 1 d . . .
F25 F 0.03332(7) 0.66309(14) 0.82523(8) 0.0656(3) Uani 1 1 d . . .
C26 C 0.08589(8) 0.4116(2) 0.79918(10) 0.0405(4) Uani 1 1 d . . .
F26 F 0.11681(6) 0.48926(14) 0.74462(7) 0.0549(3) Uani 1 1 d . . .

loop_
_atom_site_aniso_label
_atom_site_aniso_U_11
_atom_site_aniso_U_22
_atom_site_aniso_U_33
_atom_site_aniso_U_23
_atom_site_aniso_U_13
_atom_site_aniso_U_12
P1 0.0358(2) 0.0432(3) 0.0392(2) -0.00156(17) 0.00766(17) -0.00588(17)
C1 0.0373(9) 0.0473(10) 0.0478(10) -0.0019(8) 0.0052(7) -0.0051(7)
C2 0.0494(11) 0.0560(12) 0.0536(11) -0.0084(9) 0.0018(9) -0.0073(9)
C11 0.0310(8) 0.0493(10) 0.0409(9) -0.0045(7) 0.0083(7) -0.0026(7)
C12 0.0374(9) 0.0505(11) 0.0438(9) -0.0048(8) 0.0101(7) -0.0014(7)
F12 0.0586(7) 0.0450(6) 0.0654(7) -0.0058(5) -0.0012(5) -0.0032(5)
C13 0.0424(10) 0.0620(12) 0.0469(10) 0.0052(9) 0.0153(8) 0.0075(9)
F13 0.0638(7) 0.0681(8) 0.0640(8) 0.0177(6) 0.0163(6) 0.0166(6)
C14 0.0341(9) 0.0895(16) 0.0393(9) 0.0033(10) 0.0067(7) 0.0030(10)
F14 0.0472(6) 0.1283(12) 0.0492(7) 0.0135(7) -0.0031(5) 0.0054(7)
C15 0.0358(9) 0.0809(15) 0.0463(10) -0.0156(10) 0.0057(8) -0.0090(9)
F15 0.0549(7) 0.1039(11) 0.0623(8) -0.0237(7) -0.0059(6) -0.0202(7)
C16 0.0366(9) 0.0530(11) 0.0519(10) -0.0103(8) 0.0083(8) -0.0042(8)
F16 0.0511(7) 0.0521(7) 0.0790(8) -0.0138(6) -0.0003(6) -0.0111(5)
C21 0.0314(8) 0.0421(9) 0.0384(8) -0.0007(7) 0.0020(6) -0.0034(7)
C22 0.0402(9) 0.0408(9) 0.0413(9) 0.0021(7) 0.0044(7) -0.0023(7)
F22 0.0623(7) 0.0429(6) 0.0604(7) 0.0107(5) 0.0216(5) 0.0013(5)
C23 0.0399(9) 0.0540(11) 0.0369(9) 0.0007(8) 0.0076(7) -0.0063(8)
F23 0.0674(7) 0.0652(7) 0.0521(6) 0.0027(6) 0.0277(6) -0.0052(6)
C24 0.0375(9) 0.0529(11) 0.0391(9) -0.0068(8) 0.0011(7) 0.0042(8)
F24 0.0543(6) 0.0680(8) 0.0544(6) -0.0088(5) 0.0127(5) 0.0140(5)
C25 0.0449(9) 0.0418(10) 0.0448(10) 0.0012(7) -0.0014(8) 0.0029(7)
F25 0.0784(8) 0.0438(6) 0.0763(8) 0.0088(6) 0.0167(7) 0.0127(6)
C26 0.0378(8) 0.0454(9) 0.0380(8) 0.0040(7) 0.0018(7) -0.0060(7)
F26 0.0613(7) 0.0489(6) 0.0569(7) 0.0109(5) 0.0178(5) -0.0050(5)

loop_
_atom_type_symbol
_atom_type_description
_atom_type_scat_dispersion_real
_atom_type_scat_dispersion_imag
_atom_type_scat_source
C C 0.0181 0.0091 'International Tables Vol C Tables 4.2.6.8 and 6.1.1.4'
H H 0.0000 0.0000 'International Tables Vol C Tables 4.2.6.8 and 6.1.1.4'
F F 0.0727 0.0534 'International Tables Vol C Tables 4.2.6.8 and 6.1.1.4'
P P 0.2955 0.4335 'International Tables Vol C Tables 4.2.6.8 and 6.1.1.4'

loop_
_geom_angle_atom_site_label_1
_geom_angle_atom_site_label_2
_geom_angle_atom_site_label_3
_geom_angle
_geom_angle_site_symmetry_1
_geom_angle_site_symmetry_3
_geom_angle_publ_flag
C1 P1 C21 100.24(8) . . ?
C1 P1 C11 105.46(8) . . ?
C21 P1 C11 97.92(7) . . ?
C2 C1 P1 118.17(15) . . ?
C2 C1 H1 120.9 . . ?
P1 C1 H1 120.9 . . ?
C1 C2 H2A 120.0 . . ?
C1 C2 H2B 120.0 . . ?
H2A C2 H2B 120.0 . . ?
C12 C11 C16 115.61(17) . . ?
C12 C11 P1 127.43(14) . . ?
C16 C11 P1 116.81(15) . . ?
F12 C12 C11 121.12(16) . . ?
F12 C12 C13 116.40(17) . . ?
C11 C12 C13 122.48(18) . . ?
F13 C13 C14 119.97(18) . . ?
F13 C13 C12 120.33(19) . . ?
C14 C13 C12 119.68(19) . . ?
F14 C14 C15 120.6(2) . . ?
F14 C14 C13 119.7(2) . . ?
C15 C14 C13 119.70(18) . . ?
F15 C15 C14 120.12(19) . . ?
F15 C15 C16 120.2(2) . . ?
C14 C15 C16 119.68(18) . . ?
F16 C16 C15 118.33(17) . . ?
F16 C16 C11 118.83(17) . . ?
C15 C16 C11 122.8(2) . . ?
C26 C21 C22 115.93(16) . . ?
C26 C21 P1 119.03(13) . . ?
C22 C21 P1 125.03(14) . . ?
F22 C22 C23 117.60(15) . . ?
F22 C22 C21 119.85(16) . . ?
C23 C22 C21 122.55(17) . . ?
F23 C23 C22 120.86(17) . . ?
F23 C23 C24 119.87(16) . . ?
C22 C23 C24 119.26(16) . . ?
F24 C24 C25 119.32(17) . . ?
F24 C24 C23 120.49(17) . . ?
C25 C24 C23 120.19(16) . . ?
F25 C25 C24 119.41(17) . . ?
F25 C25 C26 121.21(17) . . ?
C24 C25 C26 119.38(17) . . ?
F26 C26 C25 117.38(16) . . ?
F26 C26 C21 120.01(16) . . ?
C25 C26 C21 122.61(16) . . ?

loop_
_geom_bond_atom_site_label_1
_geom_bond_atom_site_label_2
_geom_bond_distance
_geom_bond_site_symmetry_2
_geom_bond_publ_flag
P1 C1 1.8113(18) . ?
P1 C21 1.8494(17) . ?
P1 C11 1.8511(18) . ?
C1 C2 1.311(3) . ?
C1 H1 0.9400 . ?
C2 H2A 0.9400 . ?
C2 H2B 0.9400 . ?
C11 C12 1.380(3) . ?
C11 C16 1.394(3) . ?
C12 F12 1.341(2) . ?
C12 C13 1.388(3) . ?
C13 F13 1.339(2) . ?
C13 C14 1.371(3) . ?
C14 F14 1.343(2) . ?
C14 C15 1.369(3) . ?
C15 F15 1.347(2) . ?
C15 C16 1.375(3) . ?
C16 F16 1.346(2) . ?
C21 C26 1.386(3) . ?
C21 C22 1.393(2) . ?
C22 F22 1.341(2) . ?
C22 C23 1.375(3) . ?
C23 F23 1.339(2) . ?
C23 C24 1.375(3) . ?
C24 F24 1.341(2) . ?
C24 C25 1.373(3) . ?
C25 F25 1.336(2) . ?
C25 C26 1.376(3) . ?
C26 F26 1.346(2) . ?

loop_
_geom_torsion_atom_site_label_1
_geom_torsion_atom_site_label_2
_geom_torsion_atom_site_label_3
_geom_torsion_atom_site_label_4
_geom_torsion
_geom_torsion_site_symmetry_1
_geom_torsion_site_symmetry_2
_geom_torsion_site_symmetry_3
_geom_torsion_site_symmetry_4
_geom_torsion_publ_flag
C21 P1 C1 C2 129.10(16) . . . . ?
C11 P1 C1 C2 -129.64(16) . . . . ?
C1 P1 C11 C12 15.08(18) . . . . ?
C21 P1 C11 C12 118.06(16) . . . . ?
C1 P1 C11 C16 -169.55(13) . . . . ?
C21 P1 C11 C16 -66.57(14) . . . . ?
C16 C11 C12 F12 -179.51(16) . . . . ?
P1 C11 C12 F12 -4.1(2) . . . . ?
C16 C11 C12 C13 0.8(3) . . . . ?
P1 C11 C12 C13 176.20(13) . . . . ?
F12 C12 C13 F13 -1.0(2) . . . . ?
C11 C12 C13 F13 178.77(16) . . . . ?
F12 C12 C13 C14 -179.10(16) . . . . ?
C11 C12 C13 C14 0.6(3) . . . . ?
F13 C13 C14 F14 -0.3(3) . . . . ?
C12 C13 C14 F14 177.81(16) . . . . ?
F13 C13 C14 C15 -179.47(17) . . . . ?
C12 C13 C14 C15 -1.3(3) . . . . ?
F14 C14 C15 F15 0.2(3) . . . . ?
C13 C14 C15 F15 179.31(16) . . . . ?
F14 C14 C15 C16 -178.54(16) . . . . ?
C13 C14 C15 C16 0.6(3) . . . . ?
F15 C15 C16 F16 0.6(3) . . . . ?
C14 C15 C16 F16 179.36(17) . . . . ?
F15 C15 C16 C11 -177.82(16) . . . . ?
C14 C15 C16 C11 0.9(3) . . . . ?
C12 C11 C16 F16 -179.99(16) . . . . ?
P1 C11 C16 F16 4.1(2) . . . . ?
C12 C11 C16 C15 -1.6(3) . . . . ?
P1 C11 C16 C15 -177.48(15) . . . . ?
C1 P1 C21 C26 -126.81(14) . . . . ?
C11 P1 C21 C26 125.81(14) . . . . ?
C1 P1 C21 C22 52.58(16) . . . . ?
C11 P1 C21 C22 -54.79(16) . . . . ?
C26 C21 C22 F22 -177.46(15) . . . . ?
P1 C21 C22 F22 3.1(2) . . . . ?
C26 C21 C22 C23 2.0(3) . . . . ?
P1 C21 C22 C23 -177.41(13) . . . . ?
F22 C22 C23 F23 -0.4(3) . . . . ?
C21 C22 C23 F23 -179.86(15) . . . . ?
F22 C22 C23 C24 178.78(15) . . . . ?
C21 C22 C23 C24 -0.7(3) . . . . ?
F23 C23 C24 F24 -2.7(3) . . . . ?
C22 C23 C24 F24 178.07(16) . . . . ?
F23 C23 C24 C25 177.37(16) . . . . ?
C22 C23 C24 C25 -1.8(3) . . . . ?
F24 C24 C25 F25 2.7(3) . . . . ?
C23 C24 C25 F25 -177.45(16) . . . . ?
F24 C24 C25 C26 -177.02(15) . . . . ?
C23 C24 C25 C26 2.9(3) . . . . ?
F25 C25 C26 F26 -2.2(3) . . . . ?
C24 C25 C26 F26 177.47(15) . . . . ?
F25 C25 C26 C21 178.83(16) . . . . ?
C24 C25 C26 C21 -1.5(3) . . . . ?
C22 C21 C26 F26 -179.83(15) . . . . ?
P1 C21 C26 F26 -0.4(2) . . . . ?
C22 C21 C26 C25 -0.9(2) . . . . ?
P1 C21 C26 C25 178.54(13) . . . . ?

loop_
_cod_related_entry_id
_cod_related_entry_database
_cod_related_entry_code
1 ChemSpider 30653263
